data_2100689
loop_
_publ_author_name
'A. Bialonska'
'Z. Ciunik'

_publ_section_title
;
 Hydrophobic `lock and key' recognition of <i>N</i>-4-nitrobenzoylamino
 acid by strychnine
;
_journal_coeditor_code BS5030
_journal_date_accepted 2006-06-29
_journal_date_recd_electronic 2006-02-06
_journal_issue 6
_journal_name_full 'Acta Crystallographica Section B'
_journal_page_first 1061
_journal_page_last 1070
_journal_paper_category FA
_journal_paper_doi 10.1107/S0108768106025249
_journal_volume 62
_journal_year 2006
_chemical_formula_sum 'C32 H36.5 N4 O11.25'
_chemical_formula_weight 657.15
_chemical_name_systematic
;
 strychninium hydrogen N-4-nitrobenzoyl-D-aspartate 2.25-hydrate
;
_space_group_IT_number 19
_symmetry_cell_setting orthorhombic
_symmetry_space_group_name_Hall 'P 2ac 2ab'
_symmetry_space_group_name_H-M 'P 21 21 21'
_atom_sites_solution_hydrogens geom
_atom_sites_solution_primary direct
_atom_sites_solution_secondary difmap
_audit_creation_method SHELXL-97
_cell_angle_alpha 90.00
_cell_angle_beta 90.00
_cell_angle_gamma 90.00
_cell_formula_units_Z 4
_cell_length_a 8.197(2)
_cell_length_b 9.967(2)
_cell_length_c 36.351(4)
_cell_measurement_reflns_used 12051
_cell_measurement_temperature 100(2)
_cell_measurement_theta_max 28.45
_cell_measurement_theta_min 3.35
_cell_volume 2969.9(10)
_computing_cell_refinement 'CrysAlis RED (Oxford Diffraction,Poland Sp. z o.o)'
_computing_data_collection 'CrysAlis CCD (Oxford Diffraction,Poland Sp. z o.o)'
_computing_data_reduction 'CrysAlis RED (Oxford Diffraction,Poland Sp. z o.o)'
_computing_molecular_graphics 'SHELXTL-NT V5.1, Bruker AXS 1999'
_computing_publication_material 'SHELXL-97 (Sheldrick, 1997)'
_computing_structure_refinement 'SHELXL-97 (Sheldrick, 1997)'
_computing_structure_solution 'SHELXS-97 (Sheldrick, 1990)'
_diffrn_ambient_temperature 100(2)
_diffrn_measured_fraction_theta_full 0.972
_diffrn_measured_fraction_theta_max 0.972
_diffrn_measurement_device_type 'Kuma KM4CCD'
_diffrn_measurement_method '\w scan'
_diffrn_radiation_monochromator graphite
_diffrn_radiation_source 'fine-focus sealed tube'
_diffrn_radiation_type MoK\a
_diffrn_radiation_wavelength 0.71073
_diffrn_reflns_av_R_equivalents 0.1141
_diffrn_reflns_av_sigmaI/netI 0.0901
_diffrn_reflns_limit_h_max 9
_diffrn_reflns_limit_h_min -8
_diffrn_reflns_limit_k_max 10
_diffrn_reflns_limit_k_min -11
_diffrn_reflns_limit_l_max 43
_diffrn_reflns_limit_l_min -43
_diffrn_reflns_number 16682
_diffrn_reflns_theta_full 25.00
_diffrn_reflns_theta_max 25.00
_diffrn_reflns_theta_min 3.35
_diffrn_standards_number 0
_exptl_absorpt_coefficient_mu 0.112
_exptl_absorpt_correction_type none
_exptl_crystal_colour colourless
_exptl_crystal_density_diffrn 1.470
_exptl_crystal_density_method 'not measured'
_exptl_crystal_description needle
_exptl_crystal_F_000 1386
_exptl_crystal_size_max 0.20
_exptl_crystal_size_mid 0.10
_exptl_crystal_size_min 0.06
_refine_diff_density_max 0.361
_refine_diff_density_min -0.357
_refine_ls_abs_structure_details 'from known structure, Robertson and Beevers, 1951'
_refine_ls_extinction_method none
_refine_ls_goodness_of_fit_ref 1.085
_refine_ls_hydrogen_treatment constr
_refine_ls_matrix_type full
_refine_ls_number_parameters 446
_refine_ls_number_reflns 2925
_refine_ls_number_restraints 0
_refine_ls_restrained_S_all 1.085
_refine_ls_R_factor_all 0.1631
_refine_ls_R_factor_gt 0.1145
_refine_ls_shift/su_max 0.002
_refine_ls_shift/su_mean 0.000
_refine_ls_structure_factor_coef Fsqd
_refine_ls_weighting_details 'calc w=1/[\s^2^(Fo^2^)+(0.2105P)^2^+0.0000P] where P=(Fo^2^+2Fc^2^)/3'
_refine_ls_weighting_scheme calc
_refine_ls_wR_factor_gt 0.2827
_refine_ls_wR_factor_ref 0.3269
_reflns_number_gt 1944
_reflns_number_total 2925
_reflns_threshold_expression >2sigma(I)
_cod_data_source_file bs5030.cif
_cod_data_source_block 3b
_cod_original_formula_sum 'C32 H36.50 N4 O11.25'
_cod_database_code 2100689

loop_
_symmetry_equiv_pos_as_xyz
'x, y, z'
'-x+1/2, -y, z+1/2'
'-x, y+1/2, -z+1/2'
'x+1/2, -y+1/2, -z'

loop_
_atom_site_type_symbol
_atom_site_label
_atom_site_fract_x
_atom_site_fract_y
_atom_site_fract_z
_atom_site_U_iso_or_equiv
_atom_site_adp_type
_atom_site_calc_flag
_atom_site_refinement_flags
_atom_site_occupancy
_atom_site_disorder_assembly
_atom_site_disorder_group
O O1 0.7577(9) 0.1959(7) 0.3070(2) 0.0546(19) Uani d . 1 . .
O O2 0.3352(7) 0.2949(7) 0.22570(16) 0.0426(17) Uani d . 1 . .
N N1 0.3427(8) 0.3462(7) 0.28664(19) 0.0298(17) Uani d . 1 . .
N N2 0.4822(14) 0.4426(10) 0.4060(2) 0.065(3) Uani d . 1 . .
H H22 0.4492 0.4868 0.4266 0.078 Uiso calc R 1 . .
C C1 0.1178(10) 0.4898(10) 0.2603(3) 0.038(2) Uani d . 1 . .
H H1 0.1125 0.4462 0.2377 0.046 Uiso calc R 1 . .
C C2 0.0202(12) 0.6002(12) 0.2673(3) 0.047(3) Uani d . 1 . .
H H2 -0.0480 0.6313 0.2487 0.057 Uiso calc R 1 . .
C C3 0.0199(12) 0.6660(11) 0.3007(3) 0.052(3) Uani d . 1 . .
H H3 -0.0481 0.7394 0.3045 0.062 Uiso calc R 1 . .
C C4 0.1252(11) 0.6201(10) 0.3294(3) 0.043(2) Uani d . 1 . .
H H4 0.1254 0.6616 0.3523 0.052 Uiso calc R 1 . .
C C5 0.2264(11) 0.5130(9) 0.3222(3) 0.038(2) Uani d . 1 . .
C C6 0.2241(10) 0.4449(9) 0.2875(2) 0.033(2) Uani d . 1 . .
C C7 0.3355(13) 0.4403(10) 0.3482(3) 0.045(2) Uani d . 1 . .
C C8 0.4463(10) 0.3517(10) 0.3205(2) 0.037(2) Uani d . 1 . .
H H8 0.4617 0.2613 0.3305 0.045 Uiso calc R 1 . .
C C9 0.4063(11) 0.2949(9) 0.2547(2) 0.038(2) Uani d . 1 . .
C C10 0.5756(12) 0.2345(10) 0.2594(3) 0.044(2) Uani d . 1 . .
H H10A 0.5623 0.1429 0.2678 0.053 Uiso calc R 1 . .
H H10B 0.6262 0.2304 0.2353 0.053 Uiso calc R 1 . .
C C11 0.6940(11) 0.3040(11) 0.2852(3) 0.046(3) Uani d . 1 . .
H H11 0.7823 0.3452 0.2710 0.055 Uiso calc R 1 . .
C C12 0.8882(13) 0.2315(13) 0.3330(4) 0.070(4) Uani d . 1 . .
H H12A 0.9600 0.1549 0.3359 0.084 Uiso calc R 1 . .
H H12B 0.9521 0.3042 0.3226 0.084 Uiso calc R 1 . .
C C13 0.8310(15) 0.2704(13) 0.3674(3) 0.061(3) Uani d . 1 . .
H H13 0.8591 0.2187 0.3877 0.073 Uiso calc R 1 . .
C C14 0.7368(13) 0.3796(10) 0.3726(3) 0.051(3) Uani d . 1 . .
C C15 0.6671(17) 0.4177(12) 0.4090(3) 0.069(4) Uani d . 1 . .
H H15A 0.7205 0.4983 0.4179 0.083 Uiso calc R 1 . .
H H15B 0.6874 0.3464 0.4266 0.083 Uiso calc R 1 . .
C C16 0.3856(14) 0.3163(12) 0.4029(3) 0.056(3) Uani d . 1 . .
H H16A 0.3377 0.2926 0.4264 0.067 Uiso calc R 1 . .
H H16B 0.4539 0.2428 0.3946 0.067 Uiso calc R 1 . .
C C17 0.2562(14) 0.3467(12) 0.3753(2) 0.051(3) Uani d . 1 . .
H H17A 0.1631 0.3893 0.3869 0.061 Uiso calc R 1 . .
H H17B 0.2199 0.2653 0.3631 0.061 Uiso calc R 1 . .
C C18 0.6102(9) 0.4098(10) 0.3082(3) 0.037(2) Uani d . 1 . .
H H18 0.5845 0.4837 0.2914 0.044 Uiso calc R 1 . .
C C19 0.6980(13) 0.4750(12) 0.3422(3) 0.057(3) Uani d . 1 . .
H H19 0.8011 0.5134 0.3335 0.068 Uiso calc R 1 . .
C C20 0.5920(14) 0.5905(10) 0.3562(3) 0.060(3) Uani d . 1 . .
H H20A 0.6504 0.6411 0.3748 0.071 Uiso calc R 1 . .
H H20B 0.5652 0.6506 0.3361 0.071 Uiso calc R 1 . .
C C21 0.4441(17) 0.5343(10) 0.3717(3) 0.058(3) Uani d . 1 . .
H H21 0.3760 0.6090 0.3801 0.069 Uiso calc R 1 . .
O O3 0.3639(16) 0.5333(14) 0.4765(3) 0.110(4) Uani d . 1 . .
O O4 0.5544(17) 0.6565(13) 0.4611(3) 0.107(4) Uani d . 1 . .
O O5 0.592(2) 0.8319(19) 0.5804(4) 0.152(6) Uani d . 1 . .
O O6 0.521(2) 1.025(2) 0.5588(5) 0.164(7) Uani d . 1 . .
H H6A 0.4855 1.0562 0.5395 0.246 Uiso calc R 1 . .
O O7 0.439(2) 0.4976(18) 0.5801(4) 0.136(5) Uani d . 1 . .
O O8 -0.1997(15) 0.5087(11) 0.7036(4) 0.102(4) Uani d . 1 . .
O O9 -0.3660(15) 0.5474(11) 0.6583(4) 0.107(4) Uani d . 1 . .
N N3 0.3215(18) 0.6436(17) 0.5453(3) 0.101(4) Uani d . 1 . .
H H37 0.2302 0.6806 0.5396 0.122 Uiso calc R 1 . .
N N4 -0.231(2) 0.5328(11) 0.6708(4) 0.091(4) Uani d . 1 . .
C C22 0.458(2) 0.6130(16) 0.4839(4) 0.078(4) Uani d . 1 . .
C C23 0.4641(18) 0.6762(19) 0.5226(4) 0.087(5) Uani d . 1 . .
H H23 0.5592 0.6373 0.5350 0.105 Uiso calc R 1 . .
C C24 0.491(3) 0.830(2) 0.5218(5) 0.124(7) Uani d . 1 . .
H H24A 0.5739 0.8491 0.5035 0.148 Uiso calc R 1 . .
H H24B 0.3906 0.8715 0.5136 0.148 Uiso calc R 1 . .
C C25 0.538(2) 0.891(3) 0.5552(5) 0.121(9) Uani d . 1 . .
C C26 0.323(2) 0.5645(16) 0.5730(4) 0.081(4) Uani d . 1 . .
C C27 0.170(2) 0.5648(16) 0.5978(4) 0.080(4) Uani d . 1 . .
C C28 0.1899(19) 0.5497(12) 0.6337(4) 0.070(4) Uani d . 1 . .
H H28 0.2951 0.5451 0.6432 0.084 Uiso calc R 1 . .
C C29 0.058(2) 0.5405(11) 0.6578(3) 0.066(4) Uani d . 1 . .
H H29 0.0743 0.5319 0.6830 0.079 Uiso calc R 1 . .
C C30 -0.099(2) 0.5444(10) 0.6434(4) 0.068(4) Uani d . 1 . .
C C31 -0.124(2) 0.5559(16) 0.6077(5) 0.104(6) Uani d . 1 . .
H H31 -0.2291 0.5559 0.5979 0.125 Uiso calc R 1 . .
C C32 0.019(2) 0.5685(19) 0.5841(4) 0.094(5) Uani d . 1 . .
H H32 0.0048 0.5795 0.5589 0.113 Uiso calc R 1 . .
O O1W 0.199(3) 0.335(3) 0.5185(6) 0.098(7) Uani d P 0.50 A 1
O O2W -0.103(4) 0.348(4) 0.4934(7) 0.134(10) Uani d P 0.50 B 1
O O3W 0.661(4) 0.362(4) 0.5350(9) 0.160(14) Uani d P 0.50 C 1
O O4W 0.030(10) 0.359(8) 0.506(2) 0.16(2) Uiso d P 0.25 D 3
O O5W 0.295(9) 0.301(8) 0.5088(19) 0.14(2) Uiso d P 0.25 E 2
O O6W 0.630(10) 0.273(9) 0.530(2) 0.15(3) Uiso d P 0.25 F 2

loop_
_atom_site_aniso_label
_atom_site_aniso_U_11
_atom_site_aniso_U_22
_atom_site_aniso_U_33
_atom_site_aniso_U_12
_atom_site_aniso_U_13
_atom_site_aniso_U_23
O1 0.044(4) 0.050(4) 0.069(4) -0.002(4) 0.000(4) 0.001(4)
O2 0.034(3) 0.064(4) 0.031(3) -0.010(3) -0.008(3) -0.015(3)
N1 0.027(4) 0.024(4) 0.038(4) -0.008(3) -0.001(3) 0.004(3)
N2 0.098(8) 0.060(6) 0.036(5) 0.025(6) -0.031(5) -0.011(4)
C1 0.025(5) 0.046(5) 0.043(5) -0.009(4) 0.002(4) -0.011(4)
C2 0.041(5) 0.069(7) 0.032(5) -0.009(5) -0.003(4) 0.014(5)
C3 0.030(5) 0.041(6) 0.083(8) 0.020(4) 0.003(5) 0.027(6)
C4 0.039(6) 0.039(5) 0.052(6) -0.004(5) 0.009(5) -0.001(5)
C5 0.035(5) 0.034(5) 0.047(5) -0.008(4) 0.004(4) 0.017(4)
C6 0.029(5) 0.038(5) 0.031(5) -0.018(4) 0.001(4) -0.007(4)
C7 0.052(6) 0.042(5) 0.042(6) -0.013(5) 0.000(5) -0.011(4)
C8 0.026(5) 0.041(5) 0.044(5) -0.017(4) -0.006(4) -0.007(4)
C9 0.035(5) 0.043(5) 0.035(5) -0.032(4) 0.003(4) 0.002(4)
C10 0.039(5) 0.048(6) 0.044(5) -0.011(5) -0.002(4) -0.011(5)
C11 0.025(5) 0.058(6) 0.055(6) -0.012(5) 0.004(4) 0.015(5)
C12 0.030(5) 0.065(8) 0.114(11) 0.003(5) -0.029(7) 0.002(8)
C13 0.068(8) 0.072(8) 0.044(6) -0.017(7) -0.029(6) -0.001(6)
C14 0.051(6) 0.030(5) 0.073(8) -0.011(5) -0.032(6) -0.004(5)
C15 0.093(9) 0.047(6) 0.068(8) -0.001(7) -0.041(7) -0.019(6)
C16 0.061(7) 0.059(7) 0.049(6) 0.014(6) -0.006(5) 0.004(6)
C17 0.068(7) 0.057(6) 0.027(5) 0.016(6) 0.013(5) 0.004(5)
C18 0.011(4) 0.046(5) 0.054(5) -0.014(4) -0.014(4) -0.002(5)
C19 0.034(6) 0.063(7) 0.073(7) -0.012(5) -0.025(5) 0.003(6)
C20 0.064(7) 0.032(5) 0.083(8) -0.022(5) -0.047(6) -0.003(5)
C21 0.103(9) 0.025(5) 0.045(6) -0.008(6) -0.040(6) -0.007(4)
O3 0.114(9) 0.129(10) 0.086(7) -0.035(9) -0.007(7) -0.028(7)
O4 0.151(11) 0.118(9) 0.052(5) 0.020(9) 0.002(7) -0.001(6)
O5 0.188(15) 0.185(15) 0.084(8) -0.070(14) -0.015(10) -0.017(10)
O6 0.152(14) 0.141(13) 0.199(17) 0.015(11) -0.023(12) -0.092(13)
O7 0.138(12) 0.162(14) 0.107(9) 0.002(12) -0.010(9) 0.023(9)
O8 0.111(9) 0.076(7) 0.119(9) 0.014(6) 0.050(8) 0.011(6)
O9 0.085(8) 0.080(7) 0.156(11) -0.031(6) -0.013(8) 0.001(7)
N3 0.102(10) 0.133(12) 0.069(7) -0.008(10) 0.004(7) 0.007(8)
N4 0.129(13) 0.036(6) 0.107(11) -0.012(7) -0.009(11) -0.028(7)
C22 0.076(9) 0.083(11) 0.076(10) -0.001(8) 0.004(8) 0.022(8)
C23 0.072(9) 0.129(14) 0.061(8) -0.028(9) 0.026(7) -0.021(9)
C24 0.118(14) 0.156(19) 0.097(12) -0.035(14) 0.054(12) -0.043(13)
C25 0.092(13) 0.21(3) 0.061(11) -0.004(15) -0.019(9) 0.002(14)
C26 0.085(10) 0.083(10) 0.075(9) -0.005(9) -0.018(8) 0.041(8)
C27 0.078(10) 0.088(10) 0.074(10) -0.019(8) -0.001(8) 0.002(8)
C28 0.097(10) 0.055(7) 0.058(8) -0.031(7) 0.000(7) 0.001(6)
C29 0.115(12) 0.035(6) 0.046(7) -0.007(7) 0.004(8) -0.007(5)
C30 0.114(12) 0.025(5) 0.066(8) -0.008(6) 0.015(9) 0.010(5)
C31 0.118(14) 0.080(10) 0.115(15) 0.001(10) -0.055(12) -0.018(10)
C32 0.104(13) 0.123(14) 0.056(8) -0.037(11) 0.016(9) -0.010(8)
O1W 0.084(15) 0.111(17) 0.099(15) -0.007(14) 0.001(13) -0.003(14)
O2W 0.106(18) 0.18(3) 0.117(19) 0.019(19) -0.038(16) -0.013(19)
O3W 0.14(2) 0.19(3) 0.15(2) 0.09(2) -0.035(19) -0.10(2)

loop_
_atom_type_symbol
_atom_type_description
_atom_type_scat_dispersion_real
_atom_type_scat_dispersion_imag
_atom_type_scat_source
C C 0.0033 0.0000 'International Tables Vol C Tables 4.2.6.8 and 6.1.1.4'
H H 0.0000 0.0000 'International Tables Vol C Tables 4.2.6.8 and 6.1.1.4'
N N 0.0061 0.0000 'International Tables Vol C Tables 4.2.6.8 and 6.1.1.4'
O O 0.0106 0.0000 'International Tables Vol C Tables 4.2.6.8 and 6.1.1.4'

loop_
_geom_angle_atom_site_label_1
_geom_angle_atom_site_label_2
_geom_angle_atom_site_label_3
_geom_angle
C11 O1 C12 116.0(8)
C9 N1 C6 123.5(7)
C9 N1 C8 119.6(7)
C6 N1 C8 110.7(7)
C16 N2 C15 113.0(9)
C16 N2 C21 108.9(8)
C15 N2 C21 110.2(11)
C16 N2 H22 108.2
C15 N2 H22 108.2
C21 N2 H22 108.2
C2 C1 C6 119.2(8)
C2 C1 H1 120.4
C6 C1 H1 120.4
C3 C2 C1 122.7(9)
C3 C2 H2 118.7
C1 C2 H2 118.7
C2 C3 C4 119.3(9)
C2 C3 H3 120.4
C4 C3 H3 120.4
C5 C4 C3 118.4(9)
C5 C4 H4 120.8
C3 C4 H4 120.8
C4 C5 C6 121.7(9)
C4 C5 C7 128.4(9)
C6 C5 C7 109.6(8)
N1 C6 C1 130.7(8)
N1 C6 C5 110.4(8)
C1 C6 C5 118.8(8)
C5 C7 C17 117.2(9)
C5 C7 C21 113.6(8)
C17 C7 C21 105.2(8)
C5 C7 C8 102.1(7)
C17 C7 C8 108.1(8)
C21 C7 C8 110.5(9)
N1 C8 C18 105.8(7)
N1 C8 C7 102.3(7)
C18 C8 C7 117.9(8)
N1 C8 H8 110.1
C18 C8 H8 110.1
C7 C8 H8 110.1
O2 C9 N1 123.9(9)
O2 C9 C10 122.6(9)
N1 C9 C10 113.5(8)
C11 C10 C9 118.1(8)
C11 C10 H10A 107.8
C9 C10 H10A 107.8
C11 C10 H10B 107.8
C9 C10 H10B 107.8
H10A C10 H10B 107.1
O1 C11 C18 112.7(8)
O1 C11 C10 103.4(8)
C18 C11 C10 111.8(8)
O1 C11 H11 109.6
C18 C11 H11 109.6
C10 C11 H11 109.6
C13 C12 O1 113.6(9)
C13 C12 H12A 108.9
O1 C12 H12A 108.9
C13 C12 H12B 108.9
O1 C12 H12B 108.9
H12A C12 H12B 107.7
C14 C13 C12 122.9(11)
C14 C13 H13 118.6
C12 C13 H13 118.6
C13 C14 C19 122.3(11)
C13 C14 C15 123.2(10)
C19 C14 C15 114.4(10)
C14 C15 N2 110.7(9)
C14 C15 H15A 109.5
N2 C15 H15A 109.5
C14 C15 H15B 109.5
N2 C15 H15B 109.5
H15A C15 H15B 108.1
N2 C16 C17 104.9(9)
N2 C16 H16A 110.8
C17 C16 H16A 110.8
N2 C16 H16B 110.8
C17 C16 H16B 110.8
H16A C16 H16B 108.8
C16 C17 C7 105.0(10)
C16 C17 H17A 110.7
C7 C17 H17A 110.7
C16 C17 H17B 110.7
C7 C17 H17B 110.7
H17A C17 H17B 108.8
C11 C18 C8 107.2(7)
C11 C18 C19 121.0(8)
C8 C18 C19 109.3(8)
C11 C18 H18 106.1
C8 C18 H18 106.1
C19 C18 H18 106.1
C14 C19 C20 110.8(10)
C14 C19 C18 114.6(9)
C20 C19 C18 108.2(8)
C14 C19 H19 107.7
C20 C19 H19 107.7
C18 C19 H19 107.7
C21 C20 C19 108.3(9)
C21 C20 H20A 110.0
C19 C20 H20A 110.0
C21 C20 H20B 110.0
C19 C20 H20B 110.0
H20A C20 H20B 108.4
C20 C21 C7 120.0(9)
C20 C21 N2 111.5(10)
C7 C21 N2 101.5(8)
C20 C21 H21 107.7
C7 C21 H21 107.7
N2 C21 H21 107.7
C25 O6 H6A 109.5
C26 N3 C23 124.9(16)
C26 N3 H37 117.5
C23 N3 H37 117.5
O9 N4 O8 124.8(17)
O9 N4 C30 114.4(15)
O8 N4 C30 120.7(16)
O3 C22 O4 121.7(17)
O3 C22 C23 121.6(15)
O4 C22 C23 116.7(15)
N3 C23 C22 113.3(13)
N3 C23 C24 110.0(15)
C22 C23 C24 113.1(14)
N3 C23 H23 106.6
C22 C23 H23 106.6
C24 C23 H23 106.6
C25 C24 C23 117(2)
C25 C24 H24A 108.1
C23 C24 H24A 108.1
C25 C24 H24B 108.1
C23 C24 H24B 108.1
H24A C24 H24B 107.3
O5 C25 O6 117(2)
O5 C25 C24 124(3)
O6 C25 C24 119(2)
O7 C26 N3 121.6(18)
O7 C26 C27 121.5(14)
N3 C26 C27 116.8(16)
C28 C27 C32 119.1(15)
C28 C27 C26 118.3(15)
C32 C27 C26 122.4(13)
C27 C28 C29 122.0(15)
C27 C28 H28 119.0
C29 C28 H28 119.0
C30 C29 C28 118.7(12)
C30 C29 H29 120.6
C28 C29 H29 120.6
C31 C30 C29 121.3(15)
C31 C30 N4 123.7(18)
C29 C30 N4 115.1(13)
C30 C31 C32 117.3(16)
C30 C31 H31 121.3
C32 C31 H31 121.3
C27 C32 C31 121.7(13)
C27 C32 H32 119.2
C31 C32 H32 119.2

loop_
_geom_bond_atom_site_label_1
_geom_bond_atom_site_label_2
_geom_bond_distance
O1 C11 1.435(12)
O1 C12 1.470(13)
O2 C9 1.204(10)
N1 C9 1.372(12)
N1 C6 1.383(12)
N1 C8 1.497(11)
N2 C16 1.491(16)
N2 C15 1.540(18)
N2 C21 1.577(14)
N2 H22 0.9100
C1 C2 1.384(15)
C1 C6 1.392(13)
C1 H1 0.9300
C2 C3 1.380(16)
C2 H2 0.9300
C3 C4 1.429(14)
C3 H3 0.9300
C4 C5 1.377(14)
C4 H4 0.9300
C5 C6 1.433(13)
C5 C7 1.487(14)
C7 C17 1.505(15)
C7 C21 1.549(13)
C7 C8 1.617(14)
C8 C18 1.529(12)
C8 H8 0.9800
C9 C10 1.523(14)
C10 C11 1.519(14)
C10 H10A 0.9700
C10 H10B 0.9700
C11 C18 1.511(14)
C11 H11 0.9800
C12 C13 1.392(17)
C12 H12A 0.9700
C12 H12B 0.9700
C13 C14 1.348(17)
C13 H13 0.9300
C14 C19 1.492(16)
C14 C15 1.493(18)
C15 H15A 0.9700
C15 H15B 0.9700
C16 C17 1.492(15)
C16 H16A 0.9700
C16 H16B 0.9700
C17 H17A 0.9700
C17 H17B 0.9700
C18 C19 1.570(13)
C18 H18 0.9800
C19 C20 1.529(17)
C19 H19 0.9800
C20 C21 1.450(17)
C20 H20A 0.9700
C20 H20B 0.9700
C21 H21 0.9800
O3 C22 1.137(17)
O4 C22 1.225(18)
O5 C25 1.17(2)
O6 C25 1.35(3)
O6 H6A 0.8200
O7 C26 1.19(2)
O8 N4 1.246(17)
O9 N4 1.205(17)
N3 C26 1.279(18)
N3 C23 1.468(18)
N3 H37 0.8600
N4 C30 1.47(2)
C22 C23 1.54(2)
C23 C24 1.55(3)
C23 H23 0.9800
C24 C25 1.41(3)
C24 H24A 0.9700
C24 H24B 0.9700
C26 C27 1.54(2)
C27 C28 1.325(19)
C27 C32 1.33(2)
C28 C29 1.40(2)
C28 H28 0.9300
C29 C30 1.39(2)
C29 H29 0.9300
C30 C31 1.32(2)
C31 C32 1.46(2)
C31 H31 0.9300
C32 H32 0.9300

loop_
_geom_hbond_atom_site_label_D
_geom_hbond_atom_site_label_H
_geom_hbond_atom_site_label_A
_geom_hbond_site_symmetry_A
_geom_hbond_distance_DH
_geom_hbond_distance_HA
_geom_hbond_distance_DA
_geom_hbond_angle_DHA
N2 H22 O3 . 0.91 2.00 2.885(15) 164.5
N2 H22 O4 . 0.91 2.28 2.985(15) 134.5
O6 H6A O2W 4_566 0.82 1.69 2.50(4) 165.9
O6 H6A O4W 4_566 0.82 1.88 2.61(8) 148.0
N3 H37 O4 4_466 0.86 2.17 2.97(2) 154.3
C28 H28 O7 . 0.93 2.62 2.87(2) 95.9
C29 H29 O2 2_565 0.93 2.44 3.091(14) 127.4

loop_
_geom_torsion_atom_site_label_1
_geom_torsion_atom_site_label_2
_geom_torsion_atom_site_label_3
_geom_torsion_atom_site_label_4
_geom_torsion
C6 C1 C2 C3 -2.0(14)
C1 C2 C3 C4 0.6(15)
C2 C3 C4 C5 1.4(14)
C3 C4 C5 C6 -2.1(13)
C3 C4 C5 C7 -174.3(9)
C9 N1 C6 C1 17.4(13)
C8 N1 C6 C1 169.4(9)
C9 N1 C6 C5 -158.0(7)
C8 N1 C6 C5 -6.0(9)
C2 C1 C6 N1 -173.8(9)
C2 C1 C6 C5 1.3(12)
C4 C5 C6 N1 176.8(8)
C7 C5 C6 N1 -9.7(10)
C4 C5 C6 C1 0.8(12)
C7 C5 C6 C1 174.3(8)
C4 C5 C7 C17 74.5(13)
C6 C5 C7 C17 -98.5(10)
C4 C5 C7 C21 -48.6(14)
C6 C5 C7 C21 138.4(9)
C4 C5 C7 C8 -167.6(9)
C6 C5 C7 C8 19.4(9)
C9 N1 C8 C18 46.6(10)
C6 N1 C8 C18 -106.7(8)
C9 N1 C8 C7 170.6(7)
C6 N1 C8 C7 17.4(8)
C5 C7 C8 N1 -21.5(8)
C17 C7 C8 N1 102.7(8)
C21 C7 C8 N1 -142.7(7)
C5 C7 C8 C18 94.0(9)
C17 C7 C8 C18 -141.8(9)
C21 C7 C8 C18 -27.1(11)
C6 N1 C9 O2 -25.2(13)
C8 N1 C9 O2 -174.9(8)
C6 N1 C9 C10 156.0(8)
C8 N1 C9 C10 6.4(11)
O2 C9 C10 C11 143.5(9)
N1 C9 C10 C11 -37.7(12)
C12 O1 C11 C18 -64.2(10)
C12 O1 C11 C10 175.0(8)
C9 C10 C11 O1 132.7(9)
C9 C10 C11 C18 11.3(13)
C11 O1 C12 C13 89.2(12)
O1 C12 C13 C14 -63.0(15)
C12 C13 C14 C19 -5.6(16)
C12 C13 C14 C15 176.4(11)
C13 C14 C15 N2 -128.8(11)
C19 C14 C15 N2 53.0(12)
C16 N2 C15 C14 75.4(12)
C21 N2 C15 C14 -46.7(12)
C15 N2 C16 C17 -139.9(9)
C21 N2 C16 C17 -17.1(12)
N2 C16 C17 C7 34.4(11)
C5 C7 C17 C16 -166.2(9)
C21 C7 C17 C16 -38.9(11)
C8 C7 C17 C16 79.2(9)
O1 C11 C18 C8 -74.2(9)
C10 C11 C18 C8 41.6(11)
O1 C11 C18 C19 51.9(11)
C10 C11 C18 C19 167.8(9)
N1 C8 C18 C11 -70.7(9)
C7 C8 C18 C11 175.7(8)
N1 C8 C18 C19 156.4(8)
C7 C8 C18 C19 42.8(11)
C13 C14 C19 C20 -178.9(9)
C15 C14 C19 C20 -0.7(12)
C13 C14 C19 C18 58.4(13)
C15 C14 C19 C18 -123.4(10)
C11 C18 C19 C14 -63.6(13)
C8 C18 C19 C14 61.7(12)
C11 C18 C19 C20 172.3(9)
C8 C18 C19 C20 -62.5(11)
C14 C19 C20 C21 -58.2(10)
C18 C19 C20 C21 68.2(11)
C19 C20 C21 C7 -55.3(12)
C19 C20 C21 N2 63.1(10)
C5 C7 C21 C20 -80.4(13)
C17 C7 C21 C20 150.1(10)
C8 C7 C21 C20 33.6(13)
C5 C7 C21 N2 156.3(9)
C17 C7 C21 N2 26.8(12)
C8 C7 C21 N2 -89.6(10)
C16 N2 C21 C20 -135.0(10)
C15 N2 C21 C20 -10.4(11)
C16 N2 C21 C7 -6.1(12)
C15 N2 C21 C7 118.5(10)
C26 N3 C23 C22 108.6(18)
C26 N3 C23 C24 -124(2)
O3 C22 C23 N3 -11(2)
O4 C22 C23 N3 166.0(15)
O3 C22 C23 C24 -137.5(17)
O4 C22 C23 C24 40(2)
N3 C23 C24 C25 67(2)
C22 C23 C24 C25 -164.9(16)
C23 C24 C25 O5 17(3)
C23 C24 C25 O6 -162.3(18)
C23 N3 C26 O7 -9(3)
C23 N3 C26 C27 168.3(15)
O7 C26 C27 C28 34(3)
N3 C26 C27 C28 -143.7(15)
O7 C26 C27 C32 -141(2)
N3 C26 C27 C32 42(2)
C32 C27 C28 C29 -1(2)
C26 C27 C28 C29 -176.0(12)
C27 C28 C29 C30 1.4(19)
C28 C29 C30 C31 0.3(17)
C28 C29 C30 N4 179.5(10)
O9 N4 C30 C31 -6.7(18)
O8 N4 C30 C31 172.7(13)
O9 N4 C30 C29 174.2(11)
O8 N4 C30 C29 -6.4(16)
C29 C30 C31 C32 -2(2)
N4 C30 C31 C32 179.0(13)
C28 C27 C32 C31 0(3)
C26 C27 C32 C31 174.1(16)
C30 C31 C32 C27 2(3)
